data_4333175
loop_
_publ_author_name
'Van Deun, Rik'
'Fias, Pascal'
'Nockemann, Peter'
'Van Hecke, Kristof'
'Van Meervelt, Luc'
'Binnemans, Koen'

_publ_section_title
;
 Visible-Light-Sensitized Near-Infrared Luminescence from Rare-Earth
 Complexes of the 9-Hydroxyphenalen-1-one Ligand
;
_journal_issue 26
_journal_name_full 'Inorganic Chemistry'
_journal_page_first 10416
_journal_page_last 10418
_journal_paper_doi 10.1021/ic0616277
_journal_volume 45
_journal_year 2006
_chemical_formula_moiety 'C52 H28 O8 Yb, C8 H20 N, C4 H10 O'
_chemical_formula_sum 'C64 H58 N O9 Yb'
_chemical_formula_weight 1158.15
_chemical_name_systematic
; 
 ? 
;
_space_group_IT_number 152
_symmetry_cell_setting trigonal
_symmetry_space_group_name_Hall 'P 31 2"'
_symmetry_space_group_name_H-M 'P 31 2 1'
_atom_sites_solution_hydrogens geom
_atom_sites_solution_primary direct
_atom_sites_solution_secondary difmap
_audit_creation_method SHELXL-97
_cell_angle_alpha 90.00
_cell_angle_beta 90.00
_cell_angle_gamma 120.00
_cell_formula_units_Z 3
_cell_length_a 12.0910(3)
_cell_length_b 12.0910(3)
_cell_length_c 30.0744(12)
_cell_measurement_temperature 100(2)
_cell_volume 3807.6(2)
_computing_cell_refinement 'Bruker SAINT'
_computing_data_collection 'Bruker SMART'
_computing_data_reduction 'Bruker SAINT'
_computing_publication_material Platon
_computing_structure_refinement 'SHELXL-97 (Sheldrick, 1997)'
_computing_structure_solution 'SHELXS-97 (Sheldrick, 1990)'
_diffrn_ambient_temperature 100(2)
_diffrn_measured_fraction_theta_full 0.971
_diffrn_measured_fraction_theta_max 0.971
_diffrn_measurement_device_type 'SMART 6000'
_diffrn_measurement_method 'omega and phi scans'
_diffrn_radiation_monochromator 'crossed Goebel mirrors'
_diffrn_radiation_source 'fine-focus sealed tube'
_diffrn_radiation_type CuK\a
_diffrn_radiation_wavelength 1.54178
_diffrn_reflns_av_R_equivalents 0.0943
_diffrn_reflns_av_sigmaI/netI 0.0640
_diffrn_reflns_limit_h_max 14
_diffrn_reflns_limit_h_min -14
_diffrn_reflns_limit_k_max 9
_diffrn_reflns_limit_k_min -13
_diffrn_reflns_limit_l_max 36
_diffrn_reflns_limit_l_min 0
_diffrn_reflns_number 10209
_diffrn_reflns_theta_full 71.37
_diffrn_reflns_theta_max 71.37
_diffrn_reflns_theta_min 4.22
_exptl_absorpt_coefficient_mu 3.916
_exptl_absorpt_correction_T_max 0.556
_exptl_absorpt_correction_T_min 0.519
_exptl_absorpt_correction_type refdelf
_exptl_absorpt_process_details Platon
_exptl_crystal_colour yellow
_exptl_crystal_density_diffrn 1.515
_exptl_crystal_density_method 'not measured'
_exptl_crystal_description rod
_exptl_crystal_F_000 1773
_exptl_crystal_size_max 0.3
_exptl_crystal_size_mid 0.15
_exptl_crystal_size_min 0.15
_refine_diff_density_max 3.026
_refine_diff_density_min -0.664
_refine_diff_density_rms 0.104
_refine_ls_abs_structure_details 'Flack H D (1983), Acta Cryst. A39, 876-881'
_refine_ls_extinction_method none
_refine_ls_goodness_of_fit_ref 0.970
_refine_ls_hydrogen_treatment constr
_refine_ls_matrix_type full
_refine_ls_number_parameters 360
_refine_ls_number_reflns 2747
_refine_ls_number_restraints 0
_refine_ls_restrained_S_all 0.970
_refine_ls_R_factor_all 0.0421
_refine_ls_R_factor_gt 0.0385
_refine_ls_shift/su_max 0.000
_refine_ls_shift/su_mean 0.000
_refine_ls_structure_factor_coef Fsqd
_refine_ls_weighting_details 'calc w=1/[\s^2^(Fo^2^)+(0.0538P)^2^+0.0000P] where P=(Fo^2^+2Fc^2^)/3'
_refine_ls_weighting_scheme calc
_refine_ls_wR_factor_gt 0.0896
_refine_ls_wR_factor_ref 0.0909
_reflns_number_gt 2481
_reflns_number_total 2747
_reflns_threshold_expression >2sigma(I)
_cod_data_source_file ic0616277sup1.cif
_cod_data_source_block wg79
_cod_database_code 4333175

loop_
_symmetry_equiv_pos_as_xyz
'x, y, z'
'-y, x-y, z+1/3'
'-x+y, -x, z+2/3'
'y, x, -z'
'-x, -x+y, -z+1/3'
'x-y, -y, -z+2/3'

loop_
_atom_site_label
_atom_site_type_symbol
_atom_site_fract_x
_atom_site_fract_y
_atom_site_fract_z
_atom_site_U_iso_or_equiv
_atom_site_adp_type
_atom_site_occupancy
_atom_site_symmetry_multiplicity
_atom_site_calc_flag
_atom_site_refinement_flags
_atom_site_disorder_assembly
_atom_site_disorder_group
Yb1 Yb 1.0000 0.30551(2) 0.6667 0.02457(6) Uani 1 2 d S . .
C1 C 0.7318(4) 0.0198(4) 0.66254(14) 0.0281(10) Uani 1 1 d . . .
C2 C 0.6188(4) -0.0635(4) 0.63674(16) 0.0357(11) Uani 1 1 d . . .
H2 H 0.6076 -0.0366 0.6090 0.043 Uiso 1 1 calc R . .
C3 C 0.5294(4) -0.1796(4) 0.65207(18) 0.0460(13) Uani 1 1 d . . .
H3 H 0.4577 -0.2293 0.6347 0.055 Uiso 1 1 calc R . .
C4 C 0.5410(4) -0.2278(4) 0.69319(16) 0.0423(12) Uani 1 1 d . . .
C5 C 0.6501(4) -0.1524(4) 0.71926(17) 0.0357(12) Uani 1 1 d . . .
C6 C 0.7479(4) -0.0270(4) 0.70442(14) 0.0266(10) Uani 1 1 d . . .
C7 C 0.4466(5) -0.3475(5) 0.7085(2) 0.0615(19) Uani 1 1 d . . .
H7 H 0.3750 -0.3970 0.6910 0.074 Uiso 1 1 calc R . .
C8 C 0.4586(5) -0.3929(5) 0.7493(3) 0.072(2) Uani 1 1 d . . .
H8 H 0.3945 -0.4718 0.7595 0.087 Uiso 1 1 calc R . .
C9 C 0.5651(5) -0.3213(5) 0.7748(2) 0.0563(15) Uani 1 1 d . . .
H9 H 0.5726 -0.3531 0.8021 0.068 Uiso 1 1 calc R . .
C10 C 0.6630(5) -0.2014(5) 0.76071(18) 0.0432(13) Uani 1 1 d . . .
C11 C 0.7738(6) -0.1273(4) 0.78598(16) 0.0511(15) Uani 1 1 d . . .
H11 H 0.7829 -0.1590 0.8131 0.061 Uiso 1 1 calc R . .
C12 C 0.8683(5) -0.0104(4) 0.77224(16) 0.0450(15) Uani 1 1 d . . .
H12 H 0.9400 0.0347 0.7901 0.054 Uiso 1 1 calc R . .
C13 C 0.8601(4) 0.0447(3) 0.73107(13) 0.0295(10) Uani 1 1 d . . .
C14 C 1.1533(4) 0.5352(4) 0.58904(14) 0.0301(10) Uani 1 1 d . . .
C15 C 1.2756(4) 0.6221(5) 0.56914(15) 0.0382(12) Uani 1 1 d . . .
H15 H 1.3474 0.6194 0.5786 0.046 Uiso 1 1 calc R . .
C16 C 1.2895(5) 0.7065(5) 0.53751(15) 0.0437(14) Uani 1 1 d . . .
H16 H 1.3705 0.7605 0.5260 0.052 Uiso 1 1 calc R . .
C17 C 1.1836(4) 0.7160(4) 0.52087(13) 0.0368(12) Uani 1 1 d . . .
C18 C 1.0610(4) 0.6313(4) 0.53844(14) 0.0333(11) Uani 1 1 d . . .
C19 C 1.0451(4) 0.5428(4) 0.57308(13) 0.0266(10) Uani 1 1 d . . .
C20 C 1.1968(6) 0.8016(5) 0.48705(16) 0.0511(14) Uani 1 1 d . . .
H20 H 1.2776 0.8572 0.4758 0.061 Uiso 1 1 calc R . .
C21 C 1.0921(6) 0.8052(5) 0.47003(16) 0.0530(14) Uani 1 1 d . . .
H21 H 1.1028 0.8622 0.4474 0.064 Uiso 1 1 calc R . .
C22 C 0.9715(5) 0.7236(5) 0.48690(16) 0.0475(12) Uani 1 1 d . . .
H22 H 0.9012 0.7260 0.4755 0.057 Uiso 1 1 calc R . .
C23 C 0.9543(4) 0.6372(4) 0.52111(14) 0.0341(10) Uani 1 1 d . . .
C24 C 0.8314(4) 0.5531(4) 0.53904(15) 0.0379(10) Uani 1 1 d . . .
H24 H 0.7606 0.5547 0.5277 0.045 Uiso 1 1 calc R . .
C25 C 0.8150(4) 0.4706(4) 0.57240(15) 0.0369(11) Uani 1 1 d . . .
H25 H 0.7333 0.4183 0.5836 0.044 Uiso 1 1 calc R . .
C26 C 0.9203(4) 0.4612(4) 0.59120(14) 0.0321(10) Uani 1 1 d . . .
C27 C 0.4688(7) 0.4739(6) 0.5386(2) 0.067(2) Uani 1 1 d . . .
H27A H 0.4623 0.3908 0.5408 0.080 Uiso 1 1 calc R . .
H27B H 0.3830 0.4611 0.5371 0.080 Uiso 1 1 calc R . .
C28 C 0.5367(6) 0.5530(7) 0.5797(2) 0.0711(19) Uani 1 1 d . . .
H28A H 0.6199 0.5617 0.5820 0.107 Uiso 1 1 calc R . .
H28B H 0.4878 0.5110 0.6057 0.107 Uiso 1 1 calc R . .
H28C H 0.5452 0.6360 0.5771 0.107 Uiso 1 1 calc R . .
N1 N 1.0000 0.8129(4) 0.6667 0.0317(12) Uani 1 2 d S . .
C291 C 1.0685(7) 0.9481(7) 0.6833(3) 0.027(2) Uani 0.50 1 d P A 1
H29A H 1.1327 0.9990 0.6613 0.033 Uiso 0.50 1 calc PR A 1
H29B H 1.0071 0.9775 0.6835 0.033 Uiso 0.50 1 calc PR A 1
C301 C 1.1306(5) 0.9791(5) 0.72593(17) 0.0440(13) Uani 0.50 1 d P A 1
H30A H 1.1680 1.0690 0.7313 0.066 Uiso 0.50 1 calc PR A 1
H30B H 1.1961 0.9564 0.7263 0.066 Uiso 0.50 1 calc PR A 1
H30C H 1.0690 0.9325 0.7487 0.066 Uiso 0.50 1 calc PR A 1
C311 C 0.8757(9) 0.7386(9) 0.6979(3) 0.036(2) Uani 0.50 1 d P A 1
H31A H 0.9030 0.7367 0.7280 0.043 Uiso 0.50 1 calc PR A 1
H31B H 0.8301 0.7856 0.6982 0.043 Uiso 0.50 1 calc PR A 1
C321 C 0.7883(5) 0.6073(5) 0.68320(17) 0.0477(14) Uani 0.50 1 d P A 1
H32A H 0.7163 0.5681 0.7029 0.072 Uiso 0.50 1 calc PR A 1
H32B H 0.8321 0.5595 0.6835 0.072 Uiso 0.50 1 calc PR A 1
H32C H 0.7594 0.6085 0.6536 0.072 Uiso 0.50 1 calc PR A 1
C292 C 1.0440(8) 0.8483(7) 0.7130(3) 0.032(2) Uani 0.50 1 d P A 2
H29C H 0.9681 0.8182 0.7313 0.039 Uiso 0.50 1 calc PR A 2
H29D H 1.0839 0.7990 0.7216 0.039 Uiso 0.50 1 calc PR A 2
C302 C 1.1306(5) 0.9791(5) 0.72593(17) 0.0440(13) Uani 0.50 1 d P A 2
H30D H 1.1474 0.9826 0.7572 0.066 Uiso 0.50 1 calc PR A 2
H30E H 1.0926 1.0305 0.7193 0.066 Uiso 0.50 1 calc PR A 2
H30F H 1.2092 1.0109 0.7098 0.066 Uiso 0.50 1 calc PR A 2
C312 C 0.9249(8) 0.6730(8) 0.6594(3) 0.034(2) Uani 0.50 1 d P A 2
H31C H 0.9730 0.6344 0.6706 0.041 Uiso 0.50 1 calc PR A 2
H31D H 0.9127 0.6563 0.6277 0.041 Uiso 0.50 1 calc PR A 2
C322 C 0.7883(5) 0.6073(5) 0.68320(17) 0.0477(14) Uani 0.50 1 d P A 2
H32D H 0.7442 0.5171 0.6775 0.072 Uiso 0.50 1 calc PR A 2
H32E H 0.7391 0.6433 0.6717 0.072 Uiso 0.50 1 calc PR A 2
H32F H 0.7996 0.6221 0.7147 0.072 Uiso 0.50 1 calc PR A 2
O1 O 0.8102(3) 0.1276(3) 0.64646(10) 0.0304(7) Uani 1 1 d . . .
O2 O 0.9540(3) 0.1514(3) 0.71963(9) 0.0319(8) Uani 1 1 d . . .
O3 O 1.1492(3) 0.4623(3) 0.61976(10) 0.0361(8) Uani 1 1 d . . .
O4 O 0.8977(3) 0.3835(3) 0.62276(10) 0.0365(7) Uani 1 1 d . . .
O5 O 0.5363(5) 0.5363(5) 0.5000 0.0489(13) Uani 1 2 d S . .

loop_
_atom_site_aniso_label
_atom_site_aniso_U_11
_atom_site_aniso_U_22
_atom_site_aniso_U_33
_atom_site_aniso_U_23
_atom_site_aniso_U_13
_atom_site_aniso_U_12
Yb1 0.02636(14) 0.02348(9) 0.02481(12) 0.00014(6) 0.00028(12) 0.01318(7)
C1 0.0258(16) 0.0260(17) 0.034(2) -0.0090(15) -0.0011(16) 0.0137(14)
C2 0.0319(18) 0.043(2) 0.037(2) -0.0126(18) -0.0052(17) 0.0227(16)
C3 0.0249(19) 0.040(2) 0.065(3) -0.025(2) -0.0052(19) 0.0104(18)
C4 0.0328(19) 0.029(2) 0.059(3) -0.0077(19) 0.015(2) 0.0114(15)
C5 0.0313(18) 0.0271(18) 0.046(3) -0.0034(18) 0.0102(19) 0.0129(15)
C6 0.0263(16) 0.0242(17) 0.028(2) -0.0032(14) 0.0035(15) 0.0115(13)
C7 0.037(2) 0.037(3) 0.094(4) -0.014(3) 0.027(3) 0.006(2)
C8 0.051(3) 0.027(3) 0.119(5) 0.004(3) 0.051(3) 0.006(2)
C9 0.060(3) 0.036(2) 0.072(3) 0.016(2) 0.033(2) 0.022(2)
C10 0.049(2) 0.029(2) 0.050(3) 0.0050(19) 0.018(2) 0.0184(17)
C11 0.065(3) 0.044(2) 0.042(2) 0.0171(18) 0.007(2) 0.025(2)
C12 0.057(3) 0.038(2) 0.035(2) 0.0076(18) 0.000(2) 0.020(2)
C13 0.0341(18) 0.0249(16) 0.0280(18) -0.0001(13) 0.0048(17) 0.0136(15)
C14 0.0371(18) 0.0278(17) 0.024(2) -0.0006(15) 0.0016(16) 0.0153(14)
C15 0.035(2) 0.043(2) 0.035(2) -0.0027(19) 0.0069(18) 0.0181(17)
C16 0.048(2) 0.044(2) 0.028(2) -0.0008(19) 0.017(2) 0.014(2)
C17 0.057(3) 0.0357(18) 0.0224(19) -0.0025(14) 0.0112(17) 0.0264(18)
C18 0.054(2) 0.0308(19) 0.0160(19) -0.0075(15) 0.0012(17) 0.0224(17)
C19 0.0377(18) 0.0295(17) 0.0147(18) -0.0054(14) -0.0030(14) 0.0184(14)
C20 0.081(3) 0.039(2) 0.033(2) 0.0035(18) 0.025(2) 0.030(2)
C21 0.104(3) 0.051(2) 0.027(2) 0.0039(18) 0.008(2) 0.056(2)
C22 0.087(3) 0.054(2) 0.025(2) 0.0015(17) 0.002(2) 0.0538(19)
C23 0.059(2) 0.0353(17) 0.021(2) -0.0091(15) -0.0083(17) 0.0330(15)
C24 0.0509(19) 0.0434(18) 0.036(2) -0.0103(16) -0.0160(17) 0.0360(14)
C25 0.0358(18) 0.0336(18) 0.048(2) -0.0072(17) -0.0086(18) 0.0220(14)
C26 0.0376(17) 0.0306(17) 0.033(2) -0.0039(15) -0.0073(16) 0.0210(14)
C27 0.072(3) 0.046(3) 0.077(4) 0.005(3) 0.023(3) 0.026(3)
C28 0.069(3) 0.096(4) 0.068(4) 0.010(3) 0.004(3) 0.056(3)
N1 0.038(3) 0.0246(18) 0.037(3) -0.0037(10) -0.007(2) 0.0190(14)
C291 0.033(4) 0.016(3) 0.034(4) 0.000(3) 0.002(3) 0.014(3)
C301 0.048(2) 0.039(2) 0.047(3) -0.013(2) -0.016(2) 0.0232(19)
C311 0.045(4) 0.030(4) 0.025(4) 0.012(3) 0.001(4) 0.013(3)
C321 0.055(2) 0.035(2) 0.049(3) 0.002(2) -0.007(2) 0.0200(18)
C292 0.045(4) 0.034(5) 0.025(4) -0.003(3) -0.004(3) 0.024(3)
C302 0.048(2) 0.039(2) 0.047(3) -0.013(2) -0.016(2) 0.0232(19)
C312 0.041(4) 0.028(4) 0.040(5) -0.017(3) -0.023(4) 0.022(3)
C322 0.055(2) 0.035(2) 0.049(3) 0.002(2) -0.007(2) 0.0200(18)
O1 0.0317(13) 0.0300(13) 0.0294(15) -0.0043(11) -0.0062(11) 0.0153(10)
O2 0.0355(15) 0.0260(12) 0.0288(15) -0.0014(11) -0.0081(11) 0.0114(11)
O3 0.0321(13) 0.0462(14) 0.0319(15) 0.0080(12) 0.0034(12) 0.0210(11)
O4 0.0294(12) 0.0400(14) 0.0427(16) 0.0132(12) -0.0012(12) 0.0193(10)
O5 0.0482(13) 0.0482(13) 0.055(3) 0.0047(11) -0.0047(11) 0.0273(17)

loop_
_atom_type_symbol
_atom_type_description
_atom_type_scat_dispersion_real
_atom_type_scat_dispersion_imag
_atom_type_scat_source
C C 0.0181 0.0091 'International Tables Vol C Tables 4.2.6.8 and 6.1.1.4'
N N 0.0311 0.0180 'International Tables Vol C Tables 4.2.6.8 and 6.1.1.4'
O O 0.0492 0.0322 'International Tables Vol C Tables 4.2.6.8 and 6.1.1.4'
Yb Yb -7.2108 4.4329 'International Tables Vol C Tables 4.2.6.8 and 6.1.1.4'
H H 0.0000 0.0000 'International Tables Vol C Tables 4.2.6.8 and 6.1.1.4'

loop_
_geom_angle_atom_site_label_1
_geom_angle_atom_site_label_2
_geom_angle_atom_site_label_3
_geom_angle
_geom_angle_site_symmetry_1
_geom_angle_site_symmetry_3
O2 Yb1 O2 92.79(16) 5_766 .
O2 Yb1 O1 72.68(10) 5_766 5_766
O2 Yb1 O1 72.43(11) . 5_766
O2 Yb1 O1 72.43(11) 5_766 .
O2 Yb1 O1 72.67(10) . .
O1 Yb1 O1 128.46(17) 5_766 .
O2 Yb1 O4 139.97(10) 5_766 5_766
O2 Yb1 O4 99.63(11) . 5_766
O1 Yb1 O4 75.16(11) 5_766 5_766
O1 Yb1 O4 147.59(10) . 5_766
O2 Yb1 O4 99.63(11) 5_766 .
O2 Yb1 O4 139.97(10) . .
O1 Yb1 O4 147.59(11) 5_766 .
O1 Yb1 O4 75.16(11) . .
O4 Yb1 O4 94.87(15) 5_766 .
O2 Yb1 O3 74.55(12) 5_766 .
O2 Yb1 O3 148.77(12) . .
O1 Yb1 O3 76.53(12) 5_766 .
O1 Yb1 O3 127.15(10) . .
O4 Yb1 O3 75.32(11) 5_766 .
O4 Yb1 O3 71.10(11) . .
O2 Yb1 O3 148.77(12) 5_766 5_766
O2 Yb1 O3 74.55(12) . 5_766
O1 Yb1 O3 127.15(10) 5_766 5_766
O1 Yb1 O3 76.53(12) . 5_766
O4 Yb1 O3 71.10(11) 5_766 5_766
O4 Yb1 O3 75.32(11) . 5_766
O3 Yb1 O3 129.47(18) . 5_766
O1 C1 C6 124.3(4) . .
O1 C1 C2 118.2(4) . .
C6 C1 C2 117.5(4) . .
C3 C2 C1 121.6(5) . .
C3 C2 H2 119.2 . .
C1 C2 H2 119.2 . .
C2 C3 C4 122.4(4) . .
C2 C3 H3 118.8 . .
C4 C3 H3 118.8 . .
C7 C4 C3 121.3(5) . .
C7 C4 C5 120.2(5) . .
C3 C4 C5 118.5(4) . .
C4 C5 C10 118.8(4) . .
C4 C5 C6 121.0(5) . .
C10 C5 C6 120.2(4) . .
C13 C6 C1 121.7(3) . .
C13 C6 C5 119.4(4) . .
C1 C6 C5 118.8(4) . .
C8 C7 C4 120.6(5) . .
C8 C7 H7 119.7 . .
C4 C7 H7 119.7 . .
C9 C8 C7 119.9(5) . .
C9 C8 H8 120.1 . .
C7 C8 H8 120.1 . .
C8 C9 C10 121.6(6) . .
C8 C9 H9 119.2 . .
C10 C9 H9 119.2 . .
C11 C10 C9 122.6(5) . .
C11 C10 C5 118.5(4) . .
C9 C10 C5 118.9(5) . .
C12 C11 C10 122.3(5) . .
C12 C11 H11 118.8 . .
C10 C11 H11 118.8 . .
C11 C12 C13 121.8(5) . .
C11 C12 H12 119.1 . .
C13 C12 H12 119.1 . .
O2 C13 C12 118.3(4) . .
O2 C13 C6 123.9(4) . .
C12 C13 C6 117.7(3) . .
O3 C14 C19 124.8(4) . .
O3 C14 C15 118.6(4) . .
C19 C14 C15 116.6(4) . .
C16 C15 C14 122.6(5) . .
C16 C15 H15 118.7 . .
C14 C15 H15 118.7 . .
C15 C16 C17 122.1(4) . .
C15 C16 H16 118.9 . .
C17 C16 H16 118.9 . .
C20 C17 C18 119.7(5) . .
C20 C17 C16 122.5(4) . .
C18 C17 C16 117.8(4) . .
C17 C18 C23 118.3(4) . .
C17 C18 C19 120.7(4) . .
C23 C18 C19 121.0(4) . .
C26 C19 C18 119.4(4) . .
C26 C19 C14 120.5(4) . .
C18 C19 C14 120.2(4) . .
C21 C20 C17 121.5(5) . .
C21 C20 H20 119.2 . .
C17 C20 H20 119.2 . .
C20 C21 C22 119.7(5) . .
C20 C21 H21 120.2 . .
C22 C21 H21 120.2 . .
C21 C22 C23 120.6(5) . .
C21 C22 H22 119.7 . .
C23 C22 H22 119.7 . .
C22 C23 C18 120.2(4) . .
C22 C23 C24 121.4(5) . .
C18 C23 C24 118.3(4) . .
C25 C24 C23 121.4(4) . .
C25 C24 H24 119.3 . .
C23 C24 H24 119.3 . .
C24 C25 C26 122.3(4) . .
C24 C25 H25 118.8 . .
C26 C25 H25 118.8 . .
O4 C26 C19 123.8(4) . .
O4 C26 C25 118.7(4) . .
C19 C26 C25 117.5(4) . .
O5 C27 C28 110.3(5) . .
O5 C27 H27A 109.6 . .
C28 C27 H27A 109.6 . .
O5 C27 H27B 109.6 . .
C28 C27 H27B 109.6 . .
H27A C27 H27B 108.1 . .
C27 C28 H28A 109.5 . .
C27 C28 H28B 109.5 . .
H28A C28 H28B 109.5 . .
C27 C28 H28C 109.5 . .
H28A C28 H28C 109.5 . .
H28B C28 H28C 109.5 . .
C291 N1 C291 71.2(7) . 5_766
C291 N1 C292 112.0(6) . 5_766
C291 N1 C292 56.5(5) 5_766 5_766
C291 N1 C292 56.5(5) . .
C291 N1 C292 112.0(6) 5_766 .
C292 N1 C292 167.4(8) 5_766 .
C291 N1 C312 112.1(5) . 5_766
C291 N1 C312 168.9(5) 5_766 5_766
C292 N1 C312 113.3(5) 5_766 5_766
C292 N1 C312 77.7(5) . 5_766
C291 N1 C312 168.9(5) . .
C291 N1 C312 112.1(5) 5_766 .
C292 N1 C312 77.7(5) 5_766 .
C292 N1 C312 113.3(5) . .
C312 N1 C312 66.8(8) 5_766 .
C291 N1 C311 83.2(5) . 5_766
C291 N1 C311 105.4(5) 5_766 5_766
C292 N1 C311 73.3(4) 5_766 5_766
C292 N1 C311 107.9(5) . 5_766
C312 N1 C311 65.2(5) 5_766 5_766
C312 N1 C311 105.5(6) . 5_766
C291 N1 C311 105.4(5) . .
C291 N1 C311 83.2(5) 5_766 .
C292 N1 C311 107.9(5) 5_766 .
C292 N1 C311 73.3(4) . .
C312 N1 C311 105.5(6) 5_766 .
C312 N1 C311 65.2(5) . .
C311 N1 C311 169.5(9) 5_766 .
C301 C291 N1 120.8(6) . .
C301 C291 H29A 107.1 . .
N1 C291 H29A 107.1 . .
C301 C291 H29B 107.1 . .
N1 C291 H29B 107.1 . .
H29A C291 H29B 106.8 . .
C291 C301 H30A 109.5 . .
C291 C301 H30B 109.5 . .
H30A C301 H30B 109.5 . .
C291 C301 H30C 109.5 . .
H30A C301 H30C 109.5 . .
H30B C301 H30C 109.5 . .
C321 C311 N1 113.2(7) . .
C321 C311 H31A 108.9 . .
N1 C311 H31A 108.9 . .
C321 C311 H31B 108.9 . .
N1 C311 H31B 108.9 . .
H31A C311 H31B 107.7 . .
C311 C321 H32A 109.5 . .
C311 C321 H32B 109.5 . .
H32A C321 H32B 109.5 . .
C311 C321 H32C 109.5 . .
H32A C321 H32C 109.5 . .
H32B C321 H32C 109.5 . .
N1 C292 H29C 106.9 . .
N1 C292 H29D 106.9 . .
H29C C292 H29D 106.7 . .
N1 C312 H31C 109.0 . .
N1 C312 H31D 109.0 . .
H31C C312 H31D 107.8 . .
C1 O1 Yb1 138.1(3) . .
C13 O2 Yb1 138.1(3) . .
C14 O3 Yb1 139.2(3) . .
C26 O4 Yb1 140.5(3) . .
C27 O5 C27 112.0(7) . 4_556

loop_
_geom_bond_atom_site_label_1
_geom_bond_atom_site_label_2
_geom_bond_distance
_geom_bond_site_symmetry_2
Yb1 O2 2.298(3) 5_766
Yb1 O2 2.298(3) .
Yb1 O1 2.308(3) 5_766
Yb1 O1 2.308(3) .
Yb1 O4 2.308(3) 5_766
Yb1 O4 2.309(3) .
Yb1 O3 2.328(3) .
Yb1 O3 2.328(3) 5_766
C1 O1 1.263(5) .
C1 C6 1.434(6) .
C1 C2 1.451(6) .
C2 C3 1.354(6) .
C2 H2 0.9300 .
C3 C4 1.404(8) .
C3 H3 0.9300 .
C4 C7 1.399(7) .
C4 C5 1.408(6) .
C5 C10 1.422(8) .
C5 C6 1.450(6) .
C6 C13 1.435(6) .
C7 C8 1.382(10) .
C7 H7 0.9300 .
C8 C9 1.372(9) .
C8 H8 0.9300 .
C9 C10 1.402(7) .
C9 H9 0.9300 .
C10 C11 1.405(7) .
C11 C12 1.363(6) .
C11 H11 0.9300 .
C12 C13 1.432(6) .
C12 H12 0.9300 .
C13 O2 1.268(4) .
C14 O3 1.261(5) .
C14 C19 1.438(7) .
C14 C15 1.448(6) .
C15 C16 1.343(7) .
C15 H15 0.9300 .
C16 C17 1.432(8) .
C16 H16 0.9300 .
C17 C20 1.402(7) .
C17 C18 1.417(6) .
C18 C23 1.425(7) .
C18 C19 1.436(6) .
C19 C26 1.435(6) .
C20 C21 1.386(9) .
C20 H20 0.9300 .
C21 C22 1.385(7) .
C21 H21 0.9300 .
C22 C23 1.406(7) .
C22 H22 0.9300 .
C23 C24 1.422(6) .
C24 C25 1.358(6) .
C24 H24 0.9300 .
C25 C26 1.448(6) .
C25 H25 0.9300 .
C26 O4 1.266(5) .
C27 O5 1.403(7) .
C27 C28 1.524(9) .
C27 H27A 0.9700 .
C27 H27B 0.9700 .
C28 H28A 0.9600 .
C28 H28B 0.9600 .
C28 H28C 0.9600 .
N1 C291 1.501(9) .
N1 C291 1.501(9) 5_766
N1 C292 1.478(8) 5_766
N1 C292 1.478(8) .
N1 C312 1.483(9) 5_766
N1 C312 1.483(10) .
N1 C311 1.611(9) 5_766
N1 C311 1.611(9) .
C291 C301 1.438(9) .
C291 H29A 0.9700 .
C291 H29B 0.9700 .
C301 H30A 0.9600 .
C301 H30B 0.9600 .
C301 H30C 0.9600 .
C311 C321 1.468(10) .
C311 H31A 0.9700 .
C311 H31B 0.9700 .
C321 H32A 0.9600 .
C321 H32B 0.9600 .
C321 H32C 0.9600 .
C292 H29C 0.9700 .
C292 H29D 0.9700 .
C312 H31C 0.9700 .
C312 H31D 0.9700 .
O5 C27 1.403(7) 4_556
